data_4331445
loop_
_publ_author_name
'Ring, M.A.'
'Koski, W.S.'
'Donnay, J.D.H.'

_publ_section_title
;
 The Crystal Structure of Boron Triiodide
;
_journal_name_full 'Inorganic Chemistry'
_journal_page_first 109
_journal_page_last 111
_journal_paper_doi 10.1021/ic50001a021
_journal_volume 1
_journal_year 1962
_chemical_formula_sum 'B I3'
_space_group_IT_number 176
_symmetry_space_group_name_Hall '-P 6c'
_symmetry_space_group_name_H-M 'P 63/m'
_cell_angle_alpha 90
_cell_angle_beta 90
_cell_angle_gamma 120
_cell_formula_units_Z 2
_cell_length_a 7
_cell_length_b 7
_cell_length_c 7.46
_cell_volume 316.567
_citation_journal_id_ASTM INOCAJ
_cod_data_source_file boron0-1_295.cif
_cod_data_source_block B1I3
_cod_original_cell_volume 316.5669
_cod_original_formula_sum 'B1 I3'
_cod_database_code 4331445

loop_
_symmetry_equiv_pos_as_xyz
x,y,z
x-y,x,z+1/2
-y,x-y,z
-x,-y,z+1/2
-x+y,-x,z
y,-x+y,z+1/2
-x,-y,-z
-x+y,-x,-z-1/2
y,-x+y,-z
x,y,-z-1/2
x-y,x,-z
-y,x-y,-z-1/2

loop_
_atom_site_label
_atom_site_type_symbol
_atom_site_fract_x
_atom_site_fract_y
_atom_site_fract_z
_atom_site_occupancy
_atom_site_U_iso_or_equiv
I1 I-1 0.03 0.37 0.25 1 0.0
B1 B+3 0.3333 0.6667 0.25 1 0.0
